data_7710288
loop_
_publ_author_name
'Liu, Mengyao'
'Yang, Yimou'
'Jing, Rong'
'Zheng, Shaojun'
'Yuan, Aihua'
'Wang, Zhenxing'
'Luo, Shu-Chang'
'Liu, Xiangyu'
'Cui, Hui-Hui'
'Ouyang, Zhong-Wen'
'Chen, Lei'

_publ_section_title
;
 Slow magnetic relaxation in dinuclear Co(iii)--Co(ii) complexes
 containing a five-coordinated Co(ii) centre with easy-axis anisotropy
;
_journal_name_full 'Dalton Transactions'
_journal_paper_doi 10.1039/D2DT00857B
_journal_year 2022
_chemical_formula_sum 'C37 H53 Co2 N12 O6'
_chemical_formula_weight 879.77
_space_group_crystal_system triclinic
_space_group_IT_number 2
_space_group_name_Hall '-P 1'
_space_group_name_H-M_alt 'P -1'
_atom_sites_solution_hydrogens mixed
_audit_creation_method SHELXL-2016/6
_audit_update_record
;
2022-03-03 deposited with the CCDC.	2022-05-18 downloaded from the CCDC.
;
_cell_angle_alpha 70.849(5)
_cell_angle_beta 86.836(5)
_cell_angle_gamma 71.907(5)
_cell_formula_units_Z 2
_cell_length_a 10.9935(17)
_cell_length_b 11.9446(18)
_cell_length_c 17.140(2)
_cell_measurement_reflns_used 3687
_cell_measurement_temperature 296(2)
_cell_measurement_theta_max 27.255
_cell_measurement_theta_min 2.262
_cell_volume 2018.3(5)
_computing_cell_refinement 'Bruker SMART'
_computing_data_collection 'Bruker SMART'
_computing_data_reduction 'Bruker SAINT'
_computing_molecular_graphics 'Bruker SHELXTL'
_computing_publication_material 'Bruker SHELXTL'
_computing_structure_refinement 'SHELXL-2016/6 (Sheldrick, 2016)'
_computing_structure_solution 'Bruker SHELXTL'
_diffrn_ambient_temperature 296(2)
_diffrn_measured_fraction_theta_full 0.995
_diffrn_measured_fraction_theta_max 0.995
_diffrn_measurement_device_type 'CCD area detector'
_diffrn_measurement_method 'phi and omega scans'
_diffrn_radiation_type MoK\a
_diffrn_radiation_wavelength 0.71073
_diffrn_reflns_av_R_equivalents 0.0823
_diffrn_reflns_av_unetI/netI 0.1140
_diffrn_reflns_Laue_measured_fraction_full 0.995
_diffrn_reflns_Laue_measured_fraction_max 0.995
_diffrn_reflns_limit_h_max 13
_diffrn_reflns_limit_h_min -13
_diffrn_reflns_limit_k_max 12
_diffrn_reflns_limit_k_min -14
_diffrn_reflns_limit_l_max 20
_diffrn_reflns_limit_l_min -20
_diffrn_reflns_number 14775
_diffrn_reflns_point_group_measured_fraction_full 0.995
_diffrn_reflns_point_group_measured_fraction_max 0.995
_diffrn_reflns_theta_full 24.999
_diffrn_reflns_theta_max 24.999
_diffrn_reflns_theta_min 2.262
_exptl_absorpt_coefficient_mu 0.883
_exptl_absorpt_correction_T_max 0.887
_exptl_absorpt_correction_T_min 0.817
_exptl_absorpt_correction_type multi-scan
_exptl_absorpt_process_details sadabs
_exptl_crystal_density_diffrn 1.448
_exptl_crystal_description block
_exptl_crystal_F_000 922
_exptl_crystal_size_max 0.220
_exptl_crystal_size_mid 0.190
_exptl_crystal_size_min 0.140
_refine_diff_density_max 1.651
_refine_diff_density_min -1.000
_refine_diff_density_rms 0.141
_refine_ls_extinction_method none
_refine_ls_goodness_of_fit_ref 0.978
_refine_ls_hydrogen_treatment constr
_refine_ls_matrix_type full
_refine_ls_number_parameters 524
_refine_ls_number_reflns 7072
_refine_ls_number_restraints 0
_refine_ls_restrained_S_all 0.978
_refine_ls_R_factor_all 0.1063
_refine_ls_R_factor_gt 0.0737
_refine_ls_shift/su_max 0.000
_refine_ls_shift/su_mean 0.000
_refine_ls_structure_factor_coef Fsqd
_refine_ls_weighting_details 'w=1/[\s^2^(Fo^2^)+(0.1224P)^2^] where P=(Fo^2^+2Fc^2^)/3'
_refine_ls_weighting_scheme calc
_refine_ls_wR_factor_gt 0.1837
_refine_ls_wR_factor_ref 0.2069
_reflns_Friedel_coverage 0.000
_reflns_number_gt 4939
_reflns_number_total 7072
_reflns_threshold_expression 'I > 2\s(I)'
_cod_data_source_file d2dt00857b2.cif
_cod_data_source_block Co1
_cod_database_code 7710288
_shelx_shelxl_version_number 2016/6
_shelx_space_group_comment
;
The symmetry employed for this shelxl refinement is uniquely defined
by the following loop, which should always be used as a source of
symmetry information in preference to the above space-group names.
They are only intended as comments.
;
_shelx_estimated_absorpt_t_min 0.829
_shelx_estimated_absorpt_t_max 0.886

loop_
_space_group_symop_operation_xyz
'x, y, z'
'-x, -y, -z'

loop_
_atom_site_label
_atom_site_type_symbol
_atom_site_fract_x
_atom_site_fract_y
_atom_site_fract_z
_atom_site_U_iso_or_equiv
_atom_site_adp_type
_atom_site_occupancy
_atom_site_site_symmetry_order
_atom_site_calc_flag
_atom_site_refinement_flags_posn
_atom_site_refinement_flags_adp
_atom_site_refinement_flags_occupancy
_atom_site_disorder_assembly
_atom_site_disorder_group
Co1 Co 0.72309(6) 0.99489(6) 0.80498(4) 0.0164(2) Uani 1 1 d . . . . .
Co2 Co 0.78882(7) 0.81100(6) 0.65266(4) 0.0185(2) Uani 1 1 d . . . . .
N1 N 0.7292(4) 1.1582(4) 0.7935(2) 0.0192(9) Uani 1 1 d . . . . .
N2 N 0.6884(4) 0.9479(4) 0.9211(2) 0.0185(9) Uani 1 1 d . . . . .
N3 N 0.7561(4) 1.0452(4) 0.6904(2) 0.0158(9) Uani 1 1 d . . . . .
N4 N 0.7146(4) 0.8330(4) 0.8186(2) 0.0174(9) Uani 1 1 d . . . . .
N5 N 0.7817(4) 0.9886(4) 0.6315(2) 0.0197(9) Uani 1 1 d . . . . .
N6 N 0.7491(4) 0.7541(4) 0.7721(2) 0.0165(9) Uani 1 1 d . . . . .
N7 N 0.9764(4) 0.7161(4) 0.6513(2) 0.0223(10) Uani 1 1 d . . . . .
N8 N 1.3666(4) 0.5222(4) 0.6659(3) 0.0284(11) Uani 1 1 d . . . . .
N9 N 0.5401(4) 1.0672(4) 0.7732(2) 0.0182(9) Uani 1 1 d . . . . .
N10 N 0.1538(4) 1.2434(4) 0.6923(3) 0.0273(11) Uani 1 1 d . . . . .
N11 N 0.9123(4) 0.9217(4) 0.8329(2) 0.0188(9) Uani 1 1 d . . . . .
N12 N 1.3096(5) 0.7589(4) 0.8702(3) 0.0301(11) Uani 1 1 d . . . . .
O1 O 0.7439(4) 1.3407(3) 0.6984(2) 0.0258(9) Uani 1 1 d . . . . .
O2 O 0.6429(3) 0.7919(3) 1.02804(19) 0.0242(8) Uani 1 1 d . . . . .
O3 O 0.7141(4) 0.7524(3) 0.5774(2) 0.0244(8) Uani 1 1 d . . . . .
O4 O 0.5427(4) 0.8745(4) 0.6126(3) 0.0465(12) Uani 1 1 d . . . . .
O11 O 0.8001(4) 0.5062(4) 0.5580(2) 0.0384(11) Uani 1 1 d . . . . .
H11C H 0.782928 0.454729 0.601338 0.046 Uiso 1 1 d R U . . .
H11D H 0.775358 0.578029 0.563388 0.046 Uiso 1 1 d R U . . .
O12 O 0.7682(5) 0.5534(4) 0.1101(2) 0.0450(11) Uani 1 1 d . . . . .
H12C H 0.720991 0.627431 0.085612 0.054 Uiso 1 1 d R U . . .
C1 C 0.7224(6) 1.2075(5) 0.8617(3) 0.0265(12) Uani 1 1 d . . . . .
H1A H 0.634315 1.255304 0.865450 0.032 Uiso 1 1 calc R U . . .
H1B H 0.773592 1.263658 0.850086 0.032 Uiso 1 1 calc R U . . .
C2 C 0.7696(6) 1.1056(5) 0.9447(3) 0.0279(13) Uani 1 1 d . . . . .
H2A H 0.856232 1.055830 0.939761 0.033 Uiso 1 1 calc R U . . .
H2B H 0.772942 1.144726 0.985642 0.033 Uiso 1 1 calc R U . . .
C3 C 0.6890(5) 1.0204(5) 0.9756(3) 0.0244(12) Uani 1 1 d . . . . .
H3A H 0.721657 0.963555 1.030477 0.029 Uiso 1 1 calc R U . . .
H3B H 0.601821 1.069526 0.979945 0.029 Uiso 1 1 calc R U . . .
C4 C 0.6695(5) 0.8391(5) 0.9542(3) 0.0187(11) Uani 1 1 d . . . . .
C5 C 0.6929(5) 0.7674(5) 0.8955(3) 0.0194(11) Uani 1 1 d . . . . .
C6 C 0.7121(5) 0.6456(5) 0.9002(3) 0.0221(11) Uani 1 1 d . . . . .
H6 H 0.704024 0.580293 0.945949 0.027 Uiso 1 1 calc R U . . .
C7 C 0.7465(5) 0.6417(5) 0.8213(3) 0.0220(12) Uani 1 1 d . . . . .
C8 C 0.7785(6) 0.5347(5) 0.7891(3) 0.0303(14) Uani 1 1 d . . . . .
H8A H 0.701177 0.528330 0.770114 0.045 Uiso 1 1 calc R U . . .
H8B H 0.820902 0.459099 0.832461 0.045 Uiso 1 1 calc R U . . .
H8C H 0.834009 0.547863 0.744057 0.045 Uiso 1 1 calc R U . . .
C9 C 0.7417(5) 1.2300(5) 0.7190(3) 0.0229(12) Uani 1 1 d . . . . .
C10 C 0.7603(5) 1.1615(5) 0.6577(3) 0.0208(11) Uani 1 1 d . . . . .
C11 C 0.7858(5) 1.1854(5) 0.5753(3) 0.0237(12) Uani 1 1 d . . . . .
H11 H 0.792589 1.259338 0.537526 0.028 Uiso 1 1 calc R U . . .
C12 C 0.7990(5) 1.0743(5) 0.5614(3) 0.0241(12) Uani 1 1 d . . . . .
C13 C 0.8237(6) 1.0415(5) 0.4832(3) 0.0327(14) Uani 1 1 d . . . . .
H13A H 0.882089 0.958519 0.495512 0.049 Uiso 1 1 calc R U . . .
H13B H 0.860308 1.099257 0.444404 0.049 Uiso 1 1 calc R U . . .
H13C H 0.744423 1.045820 0.459650 0.049 Uiso 1 1 calc R U . . .
C14 C 0.4539(5) 1.1340(5) 0.8137(3) 0.0216(11) Uani 1 1 d . . . . .
H14 H 0.483031 1.140248 0.861556 0.026 Uiso 1 1 calc R U . . .
C15 C 0.3292(5) 1.1919(5) 0.7898(3) 0.0253(12) Uani 1 1 d . . . . .
H15 H 0.276253 1.236559 0.820833 0.030 Uiso 1 1 calc R U . . .
C16 C 0.3665(5) 1.1141(5) 0.6769(3) 0.0215(12) Uani 1 1 d . . . . .
H16 H 0.339378 1.104337 0.629793 0.026 Uiso 1 1 calc R U . . .
C17 C 0.4903(5) 1.0596(5) 0.7051(3) 0.0207(11) Uani 1 1 d . . . . .
H17 H 0.545376 1.013586 0.675649 0.025 Uiso 1 1 calc R U . . .
C18 C 0.9672(5) 0.8108(5) 0.8909(3) 0.0221(12) Uani 1 1 d . . . . .
H18 H 0.912913 0.768921 0.921980 0.026 Uiso 1 1 calc R U . . .
C19 C 1.0948(5) 0.7551(5) 0.9077(3) 0.0208(11) Uani 1 1 d . . . . .
H19 H 1.124887 0.679049 0.949780 0.025 Uiso 1 1 calc R U . . .
C20 C 0.9955(5) 0.9794(5) 0.7914(3) 0.0211(11) Uani 1 1 d . . . . .
H20 H 0.961748 1.057408 0.751797 0.025 Uiso 1 1 calc R U . . .
C21 C 1.1241(5) 0.9323(5) 0.8031(3) 0.0262(12) Uani 1 1 d . . . . .
H21 H 1.175367 0.978512 0.772835 0.031 Uiso 1 1 calc R U . . .
C22 C 1.0606(5) 0.7210(5) 0.7032(3) 0.0263(13) Uani 1 1 d . . . . .
H22 H 1.028956 0.770625 0.736289 0.032 Uiso 1 1 calc R U . . .
C23 C 1.1878(5) 0.6592(5) 0.7109(3) 0.0272(13) Uani 1 1 d . . . . .
H23 H 1.240211 0.666760 0.748423 0.033 Uiso 1 1 calc R U . . .
C24 C 1.1816(5) 0.8122(5) 0.8615(3) 0.0222(12) Uani 1 1 d . . . . .
C25 C 1.2407(5) 0.5830(5) 0.6614(3) 0.0227(12) Uani 1 1 d . . . . .
C26 C 1.1539(5) 0.5764(5) 0.6077(3) 0.0225(12) Uani 1 1 d . . . . .
H26 H 1.182762 0.527727 0.573716 0.027 Uiso 1 1 calc R U . . .
C27 C 1.0278(5) 0.6408(5) 0.6050(3) 0.0220(11) Uani 1 1 d . . . . .
H27 H 0.972594 0.633123 0.569208 0.026 Uiso 1 1 calc R U . . .
C28 C 0.2780(5) 1.1855(5) 0.7185(3) 0.0218(11) Uani 1 1 d . . . . .
C29 C 0.5932(6) 0.7990(5) 0.5755(3) 0.0281(13) Uani 1 1 d . . . . .
C30 C 0.5123(6) 0.7610(6) 0.5278(3) 0.0358(15) Uani 1 1 d . . . . .
H30A H 0.448495 0.733425 0.562467 0.054 Uiso 1 1 calc R U . . .
H30B H 0.565404 0.694257 0.509906 0.054 Uiso 1 1 calc R U . . .
H30C H 0.471028 0.830789 0.480459 0.054 Uiso 1 1 calc R U . . .
C32 C 0.8976(7) 0.5495(6) 0.0961(4) 0.0462(17) Uani 1 1 d . . . . .
H32A H 0.911223 0.620673 0.104091 0.069 Uiso 1 1 calc R U . . .
H32B H 0.916047 0.550492 0.040530 0.069 Uiso 1 1 calc R U . . .
H32C H 0.953176 0.474637 0.134292 0.069 Uiso 1 1 calc R U . . .
C33 C 0.0634(5) 1.3065(6) 0.7419(3) 0.0328(14) Uani 1 1 d . . . . .
H33A H 0.063402 1.248496 0.796193 0.049 Uiso 1 1 calc R U . . .
H33B H -0.021091 1.337935 0.715916 0.049 Uiso 1 1 calc R U . . .
H33C H 0.088529 1.374408 0.746303 0.049 Uiso 1 1 calc R U . . .
C34 C 0.1060(6) 1.2450(6) 0.6146(3) 0.0348(14) Uani 1 1 d . . . . .
H34A H 0.165377 1.262711 0.572656 0.052 Uiso 1 1 calc R U . . .
H34B H 0.024316 1.308162 0.598651 0.052 Uiso 1 1 calc R U . . .
H34C H 0.096755 1.165165 0.621060 0.052 Uiso 1 1 calc R U . . .
C35 C 1.3931(6) 0.8213(6) 0.8181(4) 0.0375(15) Uani 1 1 d . . . . .
H35A H 1.360470 0.853079 0.761633 0.056 Uiso 1 1 calc R U . . .
H35B H 1.477591 0.763208 0.822654 0.056 Uiso 1 1 calc R U . . .
H35C H 1.396786 0.888971 0.835361 0.056 Uiso 1 1 calc R U . . .
C36 C 1.3671(6) 0.6418(6) 0.9353(4) 0.0396(15) Uani 1 1 d . . . . .
H36A H 1.337660 0.649041 0.987683 0.059 Uiso 1 1 calc R U . . .
H36B H 1.458707 0.622018 0.935774 0.059 Uiso 1 1 calc R U . . .
H36C H 1.343038 0.576704 0.925369 0.059 Uiso 1 1 calc R U . . .
C37 C 1.4511(6) 0.5213(6) 0.7283(4) 0.0418(16) Uani 1 1 d . . . . .
H37A H 1.457204 0.603541 0.716884 0.063 Uiso 1 1 calc R U . . .
H37B H 1.534669 0.464424 0.727661 0.063 Uiso 1 1 calc R U . . .
H37C H 1.417342 0.495239 0.781808 0.063 Uiso 1 1 calc R U . . .
C38 C 1.4229(6) 0.4453(5) 0.6138(3) 0.0320(13) Uani 1 1 d . . . . .
H38A H 1.405930 0.366902 0.635519 0.048 Uiso 1 1 calc R U . . .
H38B H 1.513779 0.430909 0.613233 0.048 Uiso 1 1 calc R U . . .
H38C H 1.385785 0.487601 0.558429 0.048 Uiso 1 1 calc R U . . .

loop_
_atom_site_aniso_label
_atom_site_aniso_U_11
_atom_site_aniso_U_22
_atom_site_aniso_U_33
_atom_site_aniso_U_23
_atom_site_aniso_U_13
_atom_site_aniso_U_12
Co1 0.0176(4) 0.0128(4) 0.0188(3) -0.0076(3) 0.0022(3) -0.0025(3)
Co2 0.0188(4) 0.0163(4) 0.0214(4) -0.0108(3) 0.0023(3) -0.0021(3)
N1 0.022(3) 0.015(2) 0.023(2) -0.0103(18) 0.0026(18) -0.0039(19)
N2 0.021(3) 0.017(2) 0.0164(19) -0.0079(17) 0.0021(17) -0.002(2)
N3 0.015(2) 0.013(2) 0.022(2) -0.0097(17) 0.0025(17) -0.0041(18)
N4 0.016(2) 0.019(2) 0.0174(19) -0.0070(17) 0.0038(16) -0.0050(19)
N5 0.020(3) 0.020(2) 0.019(2) -0.0106(18) 0.0031(17) -0.003(2)
N6 0.021(3) 0.011(2) 0.0200(19) -0.0104(16) 0.0010(17) -0.0026(19)
N7 0.021(3) 0.022(2) 0.023(2) -0.0102(18) -0.0001(18) -0.002(2)
N8 0.019(3) 0.031(3) 0.033(2) -0.016(2) 0.0047(19) 0.001(2)
N9 0.018(3) 0.013(2) 0.023(2) -0.0057(17) 0.0025(17) -0.0050(19)
N10 0.021(3) 0.029(3) 0.027(2) -0.015(2) 0.0013(19) 0.004(2)
N11 0.022(3) 0.014(2) 0.022(2) -0.0078(17) 0.0005(18) -0.004(2)
N12 0.018(3) 0.020(3) 0.043(3) -0.001(2) -0.003(2) -0.003(2)
O1 0.029(2) 0.0131(19) 0.036(2) -0.0077(15) 0.0027(16) -0.0066(17)
O2 0.026(2) 0.0185(19) 0.0219(17) -0.0056(15) 0.0054(15) -0.0008(17)
O3 0.020(2) 0.026(2) 0.0298(19) -0.0148(16) -0.0017(15) -0.0042(18)
O4 0.039(3) 0.049(3) 0.059(3) -0.040(2) 0.000(2) 0.000(2)
O11 0.054(3) 0.026(2) 0.037(2) -0.0175(18) 0.014(2) -0.008(2)
O12 0.049(3) 0.028(2) 0.045(2) -0.0020(19) 0.001(2) -0.005(2)
C1 0.030(3) 0.018(3) 0.034(3) -0.016(2) 0.000(2) -0.003(3)
C2 0.034(4) 0.025(3) 0.030(3) -0.018(2) -0.001(2) -0.007(3)
C3 0.030(3) 0.024(3) 0.019(2) -0.013(2) 0.001(2) -0.003(3)
C4 0.016(3) 0.017(3) 0.021(2) -0.008(2) 0.000(2) 0.000(2)
C5 0.013(3) 0.022(3) 0.022(2) -0.011(2) 0.002(2) 0.000(2)
C6 0.022(3) 0.015(3) 0.028(3) -0.005(2) 0.002(2) -0.007(2)
C7 0.023(3) 0.021(3) 0.027(3) -0.011(2) 0.001(2) -0.011(3)
C8 0.044(4) 0.009(3) 0.038(3) -0.010(2) 0.001(3) -0.006(3)
C9 0.019(3) 0.024(3) 0.029(3) -0.014(2) 0.001(2) -0.003(2)
C10 0.016(3) 0.017(3) 0.026(3) -0.005(2) 0.000(2) -0.004(2)
C11 0.025(3) 0.013(3) 0.028(3) -0.001(2) -0.003(2) -0.004(2)
C12 0.024(3) 0.025(3) 0.017(2) -0.003(2) 0.004(2) -0.003(3)
C13 0.042(4) 0.031(3) 0.020(3) -0.009(2) 0.006(2) -0.004(3)
C14 0.022(3) 0.019(3) 0.025(2) -0.012(2) 0.002(2) -0.002(2)
C15 0.023(3) 0.021(3) 0.028(3) -0.013(2) 0.006(2) 0.004(2)
C16 0.027(3) 0.019(3) 0.019(2) -0.011(2) 0.000(2) -0.004(2)
C17 0.023(3) 0.019(3) 0.021(2) -0.010(2) 0.005(2) -0.005(2)
C18 0.023(3) 0.026(3) 0.020(2) -0.009(2) 0.003(2) -0.010(3)
C19 0.022(3) 0.015(3) 0.021(2) -0.004(2) -0.003(2) -0.002(2)
C20 0.019(3) 0.011(2) 0.031(3) -0.005(2) 0.001(2) -0.003(2)
C21 0.019(3) 0.024(3) 0.033(3) -0.008(2) 0.002(2) -0.006(3)
C22 0.027(4) 0.027(3) 0.026(3) -0.014(2) 0.004(2) -0.004(3)
C23 0.024(3) 0.034(3) 0.027(3) -0.017(2) 0.003(2) -0.006(3)
C24 0.024(3) 0.016(3) 0.027(3) -0.008(2) -0.004(2) -0.005(2)
C25 0.021(3) 0.019(3) 0.024(2) -0.006(2) 0.007(2) -0.003(2)
C26 0.023(3) 0.021(3) 0.024(2) -0.011(2) 0.004(2) -0.004(2)
C27 0.023(3) 0.019(3) 0.022(2) -0.008(2) 0.002(2) -0.002(2)
C28 0.023(3) 0.016(3) 0.024(2) -0.005(2) 0.005(2) -0.006(2)
C29 0.028(4) 0.030(3) 0.030(3) -0.016(2) 0.005(2) -0.008(3)
C30 0.026(4) 0.049(4) 0.041(3) -0.026(3) 0.003(3) -0.012(3)
C32 0.050(5) 0.038(4) 0.051(4) -0.015(3) -0.002(3) -0.014(4)
C33 0.017(3) 0.038(4) 0.038(3) -0.019(3) 0.004(2) 0.005(3)
C34 0.022(4) 0.048(4) 0.035(3) -0.017(3) -0.003(2) -0.008(3)
C35 0.019(4) 0.030(3) 0.054(4) -0.004(3) -0.002(3) -0.004(3)
C36 0.025(4) 0.031(4) 0.052(4) -0.002(3) -0.005(3) -0.004(3)
C37 0.023(4) 0.053(4) 0.043(3) -0.024(3) -0.006(3) 0.007(3)
C38 0.024(3) 0.029(3) 0.037(3) -0.013(3) 0.005(3) 0.002(3)

loop_
_atom_type_symbol
_atom_type_description
_atom_type_scat_dispersion_real
_atom_type_scat_dispersion_imag
_atom_type_scat_source
C C 0.0033 0.0016 'International Tables Vol C Tables 4.2.6.8 and 6.1.1.4'
H H 0.0000 0.0000 'International Tables Vol C Tables 4.2.6.8 and 6.1.1.4'
N N 0.0061 0.0033 'International Tables Vol C Tables 4.2.6.8 and 6.1.1.4'
O O 0.0106 0.0060 'International Tables Vol C Tables 4.2.6.8 and 6.1.1.4'
Co Co 0.3494 0.9721 'International Tables Vol C Tables 4.2.6.8 and 6.1.1.4'

loop_
_geom_angle_atom_site_label_1
_geom_angle_atom_site_label_2
_geom_angle_atom_site_label_3
_geom_angle
_geom_angle_site_symmetry_1
_geom_angle_site_symmetry_3
_geom_angle_publ_flag
N3 Co1 N4 99.28(16) . . ?
N3 Co1 N1 81.98(16) . . ?
N4 Co1 N1 178.63(16) . . ?
N3 Co1 N2 178.62(16) . . ?
N4 Co1 N2 82.04(16) . . ?
N1 Co1 N2 96.69(16) . . ?
N3 Co1 N9 88.08(16) . . ?
N4 Co1 N9 90.61(17) . . ?
N1 Co1 N9 88.91(17) . . ?
N2 Co1 N9 91.53(17) . . ?
N3 Co1 N11 89.69(16) . . ?
N4 Co1 N11 89.42(17) . . ?
N1 Co1 N11 91.12(17) . . ?
N2 Co1 N11 90.71(17) . . ?
N9 Co1 N11 177.75(15) . . ?
O3 Co2 N6 116.82(15) . . ?
O3 Co2 N5 124.94(15) . . ?
N6 Co2 N5 103.12(15) . . ?
O3 Co2 N7 99.95(16) . . ?
N6 Co2 N7 103.98(17) . . ?
N5 Co2 N7 105.61(17) . . ?
C9 N1 C1 118.0(4) . . ?
C9 N1 Co1 117.3(3) . . ?
C1 N1 Co1 124.7(3) . . ?
C4 N2 C3 118.0(4) . . ?
C4 N2 Co1 116.6(3) . . ?
C3 N2 Co1 125.3(3) . . ?
C10 N3 N5 109.1(4) . . ?
C10 N3 Co1 115.6(3) . . ?
N5 N3 Co1 135.2(3) . . ?
C5 N4 N6 108.5(4) . . ?
C5 N4 Co1 115.6(3) . . ?
N6 N4 Co1 134.6(3) . . ?
C12 N5 N3 106.6(4) . . ?
C12 N5 Co2 129.9(3) . . ?
N3 N5 Co2 123.6(3) . . ?
C7 N6 N4 107.1(4) . . ?
C7 N6 Co2 130.0(3) . . ?
N4 N6 Co2 122.9(3) . . ?
C22 N7 C27 115.0(5) . . ?
C22 N7 Co2 118.6(3) . . ?
C27 N7 Co2 126.4(3) . . ?
C25 N8 C37 120.6(4) . . ?
C25 N8 C38 122.1(4) . . ?
C37 N8 C38 117.1(5) . . ?
C17 N9 C14 114.4(5) . . ?
C17 N9 Co1 121.9(4) . . ?
C14 N9 Co1 123.7(3) . . ?
C28 N10 C34 121.2(5) . . ?
C28 N10 C33 120.6(4) . . ?
C34 N10 C33 118.2(5) . . ?
C18 N11 C20 114.6(5) . . ?
C18 N11 Co1 123.9(4) . . ?
C20 N11 Co1 121.4(3) . . ?
C24 N12 C35 120.6(4) . . ?
C24 N12 C36 120.8(5) . . ?
C35 N12 C36 118.5(5) . . ?
C29 O3 Co2 107.6(3) . . ?
H11C O11 H11D 108.4 . . ?
C32 O12 H12C 107.9 . . ?
N1 C1 C2 112.9(4) . . ?
N1 C1 H1A 109.0 . . ?
C2 C1 H1A 109.0 . . ?
N1 C1 H1B 109.0 . . ?
C2 C1 H1B 109.0 . . ?
H1A C1 H1B 107.8 . . ?
C3 C2 C1 114.9(4) . . ?
C3 C2 H2A 108.6 . . ?
C1 C2 H2A 108.5 . . ?
C3 C2 H2B 108.6 . . ?
C1 C2 H2B 108.6 . . ?
H2A C2 H2B 107.5 . . ?
N2 C3 C2 112.4(4) . . ?
N2 C3 H3A 109.1 . . ?
C2 C3 H3A 109.1 . . ?
N2 C3 H3B 109.1 . . ?
C2 C3 H3B 109.1 . . ?
H3A C3 H3B 107.9 . . ?
O2 C4 N2 126.9(4) . . ?
O2 C4 C5 121.0(4) . . ?
N2 C4 C5 112.0(4) . . ?
N4 C5 C6 109.4(4) . . ?
N4 C5 C4 113.4(4) . . ?
C6 C5 C4 136.7(5) . . ?
C5 C6 C7 104.9(4) . . ?
C5 C6 H6 127.6 . . ?
C7 C6 H6 127.6 . . ?
N6 C7 C6 110.1(4) . . ?
N6 C7 C8 120.5(4) . . ?
C6 C7 C8 129.4(5) . . ?
C7 C8 H8A 109.5 . . ?
C7 C8 H8B 109.5 . . ?
H8A C8 H8B 109.5 . . ?
C7 C8 H8C 109.5 . . ?
H8A C8 H8C 109.5 . . ?
H8B C8 H8C 109.5 . . ?
O1 C9 N1 126.9(5) . . ?
O1 C9 C10 121.8(4) . . ?
N1 C9 C10 111.2(4) . . ?
N3 C10 C11 109.8(4) . . ?
N3 C10 C9 113.6(4) . . ?
C11 C10 C9 136.6(5) . . ?
C10 C11 C12 104.3(4) . . ?
C10 C11 H11 127.8 . . ?
C12 C11 H11 127.8 . . ?
N5 C12 C11 110.2(4) . . ?
N5 C12 C13 119.5(5) . . ?
C11 C12 C13 130.3(5) . . ?
C12 C13 H13A 109.5 . . ?
C12 C13 H13B 109.5 . . ?
H13A C13 H13B 109.5 . . ?
C12 C13 H13C 109.5 . . ?
H13A C13 H13C 109.5 . . ?
H13B C13 H13C 109.5 . . ?
C15 C14 N9 124.8(5) . . ?
C15 C14 H14 117.6 . . ?
N9 C14 H14 117.6 . . ?
C14 C15 C28 120.7(5) . . ?
C14 C15 H15 119.6 . . ?
C28 C15 H15 119.6 . . ?
C17 C16 C28 120.5(4) . . ?
C17 C16 H16 119.7 . . ?
C28 C16 H16 119.7 . . ?
C16 C17 N9 124.7(5) . . ?
C16 C17 H17 117.6 . . ?
N9 C17 H17 117.6 . . ?
N11 C18 C19 125.4(5) . . ?
N11 C18 H18 117.3 . . ?
C19 C18 H18 117.3 . . ?
C18 C19 C24 120.0(5) . . ?
C18 C19 H19 120.0 . . ?
C24 C19 H19 120.0 . . ?
N11 C20 C21 124.8(5) . . ?
N11 C20 H20 117.6 . . ?
C21 C20 H20 117.6 . . ?
C20 C21 C24 120.3(5) . . ?
C20 C21 H21 119.9 . . ?
C24 C21 H21 119.9 . . ?
N7 C22 C23 125.0(5) . . ?
N7 C22 H22 117.5 . . ?
C23 C22 H22 117.5 . . ?
C22 C23 C25 119.6(5) . . ?
C22 C23 H23 120.2 . . ?
C25 C23 H23 120.2 . . ?
N12 C24 C19 123.6(5) . . ?
N12 C24 C21 121.6(5) . . ?
C19 C24 C21 114.8(5) . . ?
N8 C25 C26 122.6(5) . . ?
N8 C25 C23 121.5(5) . . ?
C26 C25 C23 115.9(5) . . ?
C27 C26 C25 120.2(5) . . ?
C27 C26 H26 119.9 . . ?
C25 C26 H26 119.9 . . ?
C26 C27 N7 124.3(5) . . ?
C26 C27 H27 117.8 . . ?
N7 C27 H27 117.8 . . ?
N10 C28 C15 122.3(5) . . ?
N10 C28 C16 122.9(4) . . ?
C15 C28 C16 114.8(5) . . ?
O4 C29 O3 120.9(5) . . ?
O4 C29 C30 120.6(5) . . ?
O3 C29 C30 118.5(5) . . ?
C29 C30 H30A 109.5 . . ?
C29 C30 H30B 109.5 . . ?
H30A C30 H30B 109.5 . . ?
C29 C30 H30C 109.5 . . ?
H30A C30 H30C 109.5 . . ?
H30B C30 H30C 109.5 . . ?
O12 C32 H32A 109.5 . . ?
O12 C32 H32B 109.5 . . ?
H32A C32 H32B 109.5 . . ?
O12 C32 H32C 109.5 . . ?
H32A C32 H32C 109.5 . . ?
H32B C32 H32C 109.5 . . ?
N10 C33 H33A 109.5 . . ?
N10 C33 H33B 109.5 . . ?
H33A C33 H33B 109.5 . . ?
N10 C33 H33C 109.5 . . ?
H33A C33 H33C 109.5 . . ?
H33B C33 H33C 109.5 . . ?
N10 C34 H34A 109.5 . . ?
N10 C34 H34B 109.5 . . ?
H34A C34 H34B 109.5 . . ?
N10 C34 H34C 109.5 . . ?
H34A C34 H34C 109.5 . . ?
H34B C34 H34C 109.5 . . ?
N12 C35 H35A 109.5 . . ?
N12 C35 H35B 109.5 . . ?
H35A C35 H35B 109.5 . . ?
N12 C35 H35C 109.5 . . ?
H35A C35 H35C 109.5 . . ?
H35B C35 H35C 109.5 . . ?
N12 C36 H36A 109.5 . . ?
N12 C36 H36B 109.5 . . ?
H36A C36 H36B 109.5 . . ?
N12 C36 H36C 109.5 . . ?
H36A C36 H36C 109.5 . . ?
H36B C36 H36C 109.5 . . ?
N8 C37 H37A 109.5 . . ?
N8 C37 H37B 109.5 . . ?
H37A C37 H37B 109.5 . . ?
N8 C37 H37C 109.5 . . ?
H37A C37 H37C 109.5 . . ?
H37B C37 H37C 109.5 . . ?
N8 C38 H38A 109.5 . . ?
N8 C38 H38B 109.5 . . ?
H38A C38 H38B 109.5 . . ?
N8 C38 H38C 109.5 . . ?
H38A C38 H38C 109.5 . . ?
H38B C38 H38C 109.5 . . ?

loop_
_geom_bond_atom_site_label_1
_geom_bond_atom_site_label_2
_geom_bond_distance
_geom_bond_site_symmetry_2
_geom_bond_publ_flag
Co1 N3 1.905(4) . ?
Co1 N4 1.902(4) . ?
Co1 N1 1.918(4) . ?
Co1 N2 1.934(4) . ?
Co1 N9 1.955(4) . ?
Co1 N11 2.007(4) . ?
Co2 O3 1.974(3) . ?
Co2 N6 2.005(4) . ?
Co2 N5 2.008(4) . ?
Co2 N7 2.024(5) . ?
N1 C9 1.312(6) . ?
N1 C1 1.461(6) . ?
N2 C4 1.314(6) . ?
N2 C3 1.468(6) . ?
N3 C10 1.331(6) . ?
N3 N5 1.362(5) . ?
N4 C5 1.345(6) . ?
N4 N6 1.379(5) . ?
N5 C12 1.348(6) . ?
N6 C7 1.339(6) . ?
N7 C22 1.345(6) . ?
N7 C27 1.365(6) . ?
N8 C25 1.342(7) . ?
N8 C37 1.451(7) . ?
N8 C38 1.466(7) . ?
N9 C17 1.357(6) . ?
N9 C14 1.356(6) . ?
N10 C28 1.350(7) . ?
N10 C34 1.450(6) . ?
N10 C33 1.463(6) . ?
N11 C18 1.346(6) . ?
N11 C20 1.348(6) . ?
N12 C24 1.346(7) . ?
N12 C35 1.447(7) . ?
N12 C36 1.451(7) . ?
O1 C9 1.259(6) . ?
O2 C4 1.265(6) . ?
O3 C29 1.269(7) . ?
O4 C29 1.245(7) . ?
O11 H11C 0.8500 . ?
O11 H11D 0.8500 . ?
O12 C32 1.419(8) . ?
O12 H12C 0.8500 . ?
C1 C2 1.525(7) . ?
C1 H1A 0.9700 . ?
C1 H1B 0.9700 . ?
C2 C3 1.502(7) . ?
C2 H2A 0.9700 . ?
C2 H2B 0.9700 . ?
C3 H3A 0.9700 . ?
C3 H3B 0.9700 . ?
C4 C5 1.487(6) . ?
C5 C6 1.380(7) . ?
C6 C7 1.395(7) . ?
C6 H6 0.9300 . ?
C7 C8 1.491(7) . ?
C8 H8A 0.9600 . ?
C8 H8B 0.9600 . ?
C8 H8C 0.9600 . ?
C9 C10 1.500(7) . ?
C10 C11 1.377(7) . ?
C11 C12 1.387(7) . ?
C11 H11 0.9300 . ?
C12 C13 1.504(7) . ?
C13 H13A 0.9600 . ?
C13 H13B 0.9600 . ?
C13 H13C 0.9600 . ?
C14 C15 1.346(7) . ?
C14 H14 0.9300 . ?
C15 C28 1.408(7) . ?
C15 H15 0.9300 . ?
C16 C17 1.351(7) . ?
C16 C28 1.410(7) . ?
C16 H16 0.9300 . ?
C17 H17 0.9300 . ?
C18 C19 1.354(7) . ?
C18 H18 0.9300 . ?
C19 C24 1.403(7) . ?
C19 H19 0.9300 . ?
C20 C21 1.348(7) . ?
C20 H20 0.9300 . ?
C21 C24 1.423(7) . ?
C21 H21 0.9300 . ?
C22 C23 1.354(8) . ?
C22 H22 0.9300 . ?
C23 C25 1.418(7) . ?
C23 H23 0.9300 . ?
C25 C26 1.398(7) . ?
C26 C27 1.355(7) . ?
C26 H26 0.9300 . ?
C27 H27 0.9300 . ?
C29 C30 1.497(7) . ?
C30 H30A 0.9600 . ?
C30 H30B 0.9600 . ?
C30 H30C 0.9600 . ?
C32 H32A 0.9600 . ?
C32 H32B 0.9600 . ?
C32 H32C 0.9600 . ?
C33 H33A 0.9600 . ?
C33 H33B 0.9600 . ?
C33 H33C 0.9600 . ?
C34 H34A 0.9600 . ?
C34 H34B 0.9600 . ?
C34 H34C 0.9600 . ?
C35 H35A 0.9600 . ?
C35 H35B 0.9600 . ?
C35 H35C 0.9600 . ?
C36 H36A 0.9600 . ?
C36 H36B 0.9600 . ?
C36 H36C 0.9600 . ?
C37 H37A 0.9600 . ?
C37 H37B 0.9600 . ?
C37 H37C 0.9600 . ?
C38 H38A 0.9600 . ?
C38 H38B 0.9600 . ?
C38 H38C 0.9600 . ?
